data_1552555
loop_
_publ_author_name
'Wu, Qifan'
'Zhao, Bin'
'Fan, Zhijin'
'Guo, Xiaofeng'
'Yang, Dongyan'
'Zhang, Nailou'
'Yu, Bin'
'Zhou, Shuang'
'Zhao, Jiabao'
'Chen, Fan'

_publ_section_title
;
 Discovery of Novel Piperidinylthiazole Derivatives As Broad-Spectrum
 Fungicidal Candidates.
;
_journal_issue 5
_journal_name_full 'Journal of agricultural and food chemistry'
_journal_page_first 1360
_journal_page_last 1370
_journal_paper_doi 10.1021/acs.jafc.8b06054
_journal_volume 67
_journal_year 2019
_chemical_formula_sum 'C19 H14 Cl2 N4 O S2'
_chemical_formula_weight 449.36
_space_group_IT_number 14
_space_group_name_Hall '-P 2ybc'
_space_group_name_H-M_alt 'P 1 21/c 1'
_symmetry_cell_setting monoclinic
_symmetry_space_group_name_H-M 'P 1 21/c 1'
_atom_sites_solution_hydrogens geom
_atom_sites_solution_primary direct
_atom_sites_solution_secondary difmap
_audit_creation_method SHELXL-97
_cell_angle_alpha 90.00
_cell_angle_beta 95.834(9)
_cell_angle_gamma 90.00
_cell_formula_units_Z 4
_cell_length_a 19.735(7)
_cell_length_b 7.1382(19)
_cell_length_c 13.804(4)
_cell_measurement_reflns_used 5241
_cell_measurement_temperature 133(2)
_cell_measurement_theta_max 27.5
_cell_measurement_theta_min 3.0
_cell_volume 1934.5(10)
_computing_cell_refinement 'CrystalClear-SM Expert 2.1 b42'
_computing_data_collection 'CrystalClear-SM Expert 2.1 b42 (Rigaku, 2015)'
_computing_data_reduction 'CrystalClear-SM Expert 2.1 b42'
_computing_molecular_graphics 'CrystalStructure 4.1'
_computing_publication_material 'CrystalStructure 4.1 (Rigaku, 2014)'
_computing_structure_refinement 'SHELXL-97 (Sheldrick, 1997)'
_computing_structure_solution 'SHELXS-97 (Sheldrick, 1990)'
_diffrn_ambient_temperature 133(2)
_diffrn_detector_area_resol_mean 5.814
_diffrn_measured_fraction_theta_full 0.984
_diffrn_measured_fraction_theta_max 0.984
_diffrn_measurement_device_type 'Rigaku XtaLAB P200'
_diffrn_measurement_method '\w and \f scans'
_diffrn_radiation_monochromator multilayer
_diffrn_radiation_source 'rotating anode'
_diffrn_radiation_type MoK\a
_diffrn_radiation_wavelength 0.71073
_diffrn_reflns_av_R_equivalents 0.0361
_diffrn_reflns_av_sigmaI/netI 0.0252
_diffrn_reflns_limit_h_max 25
_diffrn_reflns_limit_h_min -25
_diffrn_reflns_limit_k_max 9
_diffrn_reflns_limit_k_min -9
_diffrn_reflns_limit_l_max 17
_diffrn_reflns_limit_l_min -17
_diffrn_reflns_number 20192
_diffrn_reflns_theta_full 27.57
_diffrn_reflns_theta_max 27.57
_diffrn_reflns_theta_min 3.04
_diffrn_standards_decay_% 0
_diffrn_standards_interval_count 0
_diffrn_standards_interval_time 0
_diffrn_standards_number 0
_exptl_absorpt_coefficient_mu 0.570
_exptl_absorpt_correction_T_max 0.9347
_exptl_absorpt_correction_T_min 0.8945
_exptl_absorpt_correction_type multi-scan
_exptl_absorpt_process_details 'REQAB (Rigaku, 1998)'
_exptl_crystal_colour Colorless
_exptl_crystal_density_diffrn 1.543
_exptl_crystal_density_method 'not measured'
_exptl_crystal_description Prism
_exptl_crystal_F_000 920
_exptl_crystal_size_max 0.20
_exptl_crystal_size_mid 0.18
_exptl_crystal_size_min 0.12
_refine_diff_density_max 0.319
_refine_diff_density_min -0.187
_refine_diff_density_rms 0.047
_refine_ls_extinction_method none
_refine_ls_goodness_of_fit_ref 1.026
_refine_ls_hydrogen_treatment constr
_refine_ls_matrix_type full
_refine_ls_number_parameters 253
_refine_ls_number_reflns 4399
_refine_ls_number_restraints 0
_refine_ls_restrained_S_all 1.026
_refine_ls_R_factor_all 0.0354
_refine_ls_R_factor_gt 0.0275
_refine_ls_shift/su_max 0.005
_refine_ls_shift/su_mean 0.001
_refine_ls_structure_factor_coef Fsqd
_refine_ls_weighting_details 'calc w=1/[\s^2^(Fo^2^)+(0.0419P)^2^+0.2192P] where P=(Fo^2^+2Fc^2^)/3'
_refine_ls_weighting_scheme calc
_refine_ls_wR_factor_gt 0.0703
_refine_ls_wR_factor_ref 0.0734
_reflns_number_gt 3685
_reflns_number_total 4399
_reflns_threshold_expression >2sigma(I)
_cod_data_source_file jf8b06054_si_003.cif
_cod_data_source_block m20170927b1
_cod_depositor_comments
;
The following automatic conversions were performed:

data item '_exptl_absorpt_correction_type' value 'MULTI-SCAN' was
changed to 'multi-scan' in accordance with the
/home/data/users/saulius/crontab/automatic-downloads/current/ACS/lib/dictionaries/cif_core.dic
dictionary named 'cif_core.dic' version 2.4.2 last updated on
2011-04-26.

data item '_refine_ls_hydrogen_treatment' value 'CONSTR' was changed
to 'constr' in accordance with the
/home/data/users/saulius/crontab/automatic-downloads/current/ACS/lib/dictionaries/cif_core.dic
dictionary named 'cif_core.dic' version 2.4.2 last updated on
2011-04-26.

data item '_symmetry_cell_setting' value 'Monoclinic' was changed to
'monoclinic' in accordance with the
/home/data/users/saulius/crontab/automatic-downloads/current/ACS/lib/dictionaries/cif_core.dic
dictionary named 'cif_core.dic' version 2.4.2 last updated on
2011-04-26.

Automatic conversion script
Id: cif_fix_values 6909 2019-04-08 15:41:33Z antanas 
;
_cod_original_cell_volume 1934.6(10)
_cod_original_sg_symbol_H-M P2(1)/c
_cod_database_code 1552555

loop_
_symmetry_equiv_pos_as_xyz
'x, y, z'
'-x, y+1/2, -z+1/2'
'-x, -y, -z'
'x, -y-1/2, z-1/2'

loop_
_atom_site_label
_atom_site_type_symbol
_atom_site_fract_x
_atom_site_fract_y
_atom_site_fract_z
_atom_site_U_iso_or_equiv
_atom_site_adp_type
_atom_site_occupancy
_atom_site_symmetry_multiplicity
_atom_site_calc_flag
_atom_site_refinement_flags
S1 S 0.468682(19) 0.37734(5) 0.61716(3) 0.02628(9) Uani 1 1 d .
S2 S 0.653499(19) -0.13400(5) 0.61985(3) 0.02556(9) Uani 1 1 d .
Cl1 Cl 0.281755(19) 0.14856(6) 0.64019(3) 0.03365(10) Uani 1 1 d .
Cl2 Cl 0.401130(18) -0.17405(5) 0.64658(3) 0.02654(9) Uani 1 1 d .
O1 O 0.83769(6) 0.82194(14) 0.64398(9) 0.0360(3) Uani 1 1 d .
N1 N 0.38540(7) 0.37422(17) 0.62471(9) 0.0284(3) Uani 1 1 d .
N2 N 0.59897(6) 0.19132(15) 0.61457(8) 0.0205(2) Uani 1 1 d .
N3 N 0.82179(6) 0.50696(16) 0.65027(8) 0.0228(2) Uani 1 1 d .
N4 N 1.10179(8) 0.7311(2) 1.06239(11) 0.0491(4) Uani 1 1 d .
C1 C 0.36636(7) 0.2006(2) 0.63366(10) 0.0243(3) Uani 1 1 d .
C2 C 0.41751(7) 0.06013(19) 0.63610(9) 0.0212(3) Uani 1 1 d .
C3 C 0.48000(7) 0.13932(18) 0.62712(9) 0.0204(3) Uani 1 1 d .
C4 C 0.54757(7) 0.06172(19) 0.62355(9) 0.0197(3) Uani 1 1 d .
C5 C 0.56801(8) -0.12108(19) 0.62712(10) 0.0241(3) Uani 1 1 d .
H5 H 0.5389 -0.2256 0.6328 0.029 Uiso 1 1 calc R
C6 C 0.65740(7) 0.10884(18) 0.61221(9) 0.0195(3) Uani 1 1 d .
C7 C 0.72374(7) 0.20782(18) 0.60614(10) 0.0200(3) Uani 1 1 d .
H7 H 0.7513 0.1344 0.5625 0.024 Uiso 1 1 calc R
C8 C 0.76437(7) 0.22452(18) 0.70645(10) 0.0223(3) Uani 1 1 d .
H8A H 0.7374 0.2952 0.7508 0.027 Uiso 1 1 calc R
H8B H 0.7732 0.0979 0.7342 0.027 Uiso 1 1 calc R
C9 C 0.83166(7) 0.32417(19) 0.69864(11) 0.0245(3) Uani 1 1 d .
H9A H 0.8553 0.3425 0.7647 0.029 Uiso 1 1 calc R
H9B H 0.8610 0.2448 0.6614 0.029 Uiso 1 1 calc R
C10 C 0.77957(7) 0.5037(2) 0.55664(10) 0.0246(3) Uani 1 1 d .
H10A H 0.8047 0.4394 0.5077 0.029 Uiso 1 1 calc R
H10B H 0.7706 0.6338 0.5342 0.029 Uiso 1 1 calc R
C11 C 0.71236(7) 0.40420(19) 0.56373(11) 0.0245(3) Uani 1 1 d .
H11A H 0.6871 0.3953 0.4981 0.029 Uiso 1 1 calc R
H11B H 0.6844 0.4778 0.6056 0.029 Uiso 1 1 calc R
C12 C 0.85044(7) 0.66877(19) 0.68346(11) 0.0246(3) Uani 1 1 d .
C13 C 0.90277(7) 0.66359(19) 0.77062(11) 0.0234(3) Uani 1 1 d .
C14 C 0.96297(7) 0.5627(2) 0.76876(11) 0.0248(3) Uani 1 1 d .
H14 H 0.9689 0.4841 0.7147 0.030 Uiso 1 1 calc R
C15 C 1.01436(8) 0.5754(2) 0.84487(11) 0.0262(3) Uani 1 1 d .
H15 H 1.0556 0.5073 0.8431 0.031 Uiso 1 1 calc R
C16 C 1.00442(8) 0.6897(2) 0.92373(11) 0.0269(3) Uani 1 1 d .
C17 C 0.94423(8) 0.7894(2) 0.92714(11) 0.0315(3) Uani 1 1 d .
H17 H 0.9377 0.8646 0.9822 0.038 Uiso 1 1 calc R
C18 C 0.89399(8) 0.7786(2) 0.84999(11) 0.0294(3) Uani 1 1 d .
H18 H 0.8534 0.8496 0.8510 0.035 Uiso 1 1 calc R
C19 C 1.05858(9) 0.7096(2) 1.00194(11) 0.0336(4) Uani 1 1 d .

loop_
_atom_site_aniso_label
_atom_site_aniso_U_11
_atom_site_aniso_U_22
_atom_site_aniso_U_33
_atom_site_aniso_U_23
_atom_site_aniso_U_13
_atom_site_aniso_U_12
S1 0.02418(19) 0.01931(17) 0.0356(2) 0.00395(14) 0.00406(15) 0.00067(14)
S2 0.02406(19) 0.01632(16) 0.0364(2) -0.00024(14) 0.00370(15) 0.00119(13)
Cl1 0.01962(19) 0.0404(2) 0.0412(2) 0.01113(16) 0.00450(15) 0.00203(15)
Cl2 0.02572(19) 0.02185(17) 0.03186(19) 0.00222(13) 0.00203(14) -0.00460(13)
O1 0.0351(6) 0.0208(5) 0.0492(7) 0.0043(5) -0.0105(5) -0.0019(5)
N1 0.0250(7) 0.0270(6) 0.0332(7) 0.0068(5) 0.0032(5) 0.0050(5)
N2 0.0200(6) 0.0191(5) 0.0219(6) -0.0010(4) 0.0002(4) -0.0003(5)
N3 0.0210(6) 0.0195(5) 0.0269(6) 0.0026(5) -0.0030(5) -0.0015(5)
N4 0.0505(10) 0.0560(10) 0.0374(8) 0.0126(7) -0.0119(7) -0.0257(8)
C1 0.0200(7) 0.0301(7) 0.0225(7) 0.0050(6) 0.0013(5) 0.0012(6)
C2 0.0241(7) 0.0212(6) 0.0180(6) 0.0019(5) 0.0004(5) -0.0011(5)
C3 0.0225(7) 0.0199(6) 0.0183(6) 0.0008(5) -0.0001(5) -0.0012(5)
C4 0.0209(7) 0.0206(6) 0.0172(6) -0.0007(5) -0.0003(5) -0.0016(5)
C5 0.0238(8) 0.0203(6) 0.0282(7) -0.0004(5) 0.0020(6) -0.0025(6)
C6 0.0228(7) 0.0165(6) 0.0185(6) -0.0017(5) -0.0012(5) 0.0001(5)
C7 0.0182(7) 0.0181(6) 0.0235(6) -0.0020(5) 0.0004(5) 0.0009(5)
C8 0.0224(7) 0.0185(6) 0.0250(7) 0.0011(5) -0.0019(5) -0.0001(5)
C9 0.0212(7) 0.0197(6) 0.0309(7) 0.0029(5) -0.0053(6) 0.0009(5)
C10 0.0236(7) 0.0239(7) 0.0252(7) 0.0039(5) -0.0022(5) -0.0022(6)
C11 0.0212(7) 0.0215(7) 0.0293(7) 0.0043(6) -0.0041(6) -0.0008(6)
C12 0.0184(7) 0.0222(7) 0.0332(8) -0.0002(6) 0.0030(6) -0.0013(5)
C13 0.0199(7) 0.0193(6) 0.0306(7) 0.0004(5) 0.0009(6) -0.0045(5)
C14 0.0214(7) 0.0202(6) 0.0324(7) -0.0028(6) 0.0017(6) -0.0026(5)
C15 0.0205(7) 0.0214(6) 0.0361(8) 0.0027(6) -0.0004(6) -0.0035(6)
C16 0.0270(8) 0.0245(7) 0.0283(7) 0.0046(6) -0.0012(6) -0.0108(6)
C17 0.0329(9) 0.0311(8) 0.0312(8) -0.0071(6) 0.0068(6) -0.0080(7)
C18 0.0230(8) 0.0284(7) 0.0375(8) -0.0044(6) 0.0060(6) -0.0016(6)
C19 0.0368(9) 0.0320(8) 0.0312(8) 0.0081(7) -0.0008(7) -0.0144(7)

loop_
_atom_type_symbol
_atom_type_description
_atom_type_scat_dispersion_real
_atom_type_scat_dispersion_imag
_atom_type_scat_source
C C 0.0033 0.0016 'International Tables Vol C Tables 4.2.6.8 and 6.1.1.4'
H H 0.0000 0.0000 'International Tables Vol C Tables 4.2.6.8 and 6.1.1.4'
N N 0.0061 0.0033 'International Tables Vol C Tables 4.2.6.8 and 6.1.1.4'
O O 0.0106 0.0060 'International Tables Vol C Tables 4.2.6.8 and 6.1.1.4'
S S 0.1246 0.1234 'International Tables Vol C Tables 4.2.6.8 and 6.1.1.4'
Cl Cl 0.1484 0.1585 'International Tables Vol C Tables 4.2.6.8 and 6.1.1.4'

loop_
_geom_angle_atom_site_label_1
_geom_angle_atom_site_label_2
_geom_angle_atom_site_label_3
_geom_angle
N1 S1 C3 95.94(7)
C5 S2 C6 89.99(7)
C1 N1 S1 108.40(10)
C6 N2 C4 111.05(12)
C12 N3 C10 119.72(11)
C12 N3 C9 125.14(12)
C10 N3 C9 115.07(11)
N1 C1 C2 117.51(13)
N1 C1 Cl1 120.01(11)
C2 C1 Cl1 122.47(11)
C3 C2 C1 110.47(12)
C3 C2 Cl2 126.06(11)
C1 C2 Cl2 123.47(11)
C2 C3 C4 133.10(13)
C2 C3 S1 107.68(10)
C4 C3 S1 119.21(10)
C5 C4 N2 115.11(13)
C5 C4 C3 129.31(13)
N2 C4 C3 115.57(12)
C4 C5 S2 109.91(11)
C4 C5 H5 125.0
S2 C5 H5 125.0
N2 C6 C7 124.84(12)
N2 C6 S2 113.94(10)
C7 C6 S2 121.20(10)
C6 C7 C11 111.05(11)
C6 C7 C8 111.49(11)
C11 C7 C8 108.55(11)
C6 C7 H7 108.6
C11 C7 H7 108.6
C8 C7 H7 108.6
C9 C8 C7 110.67(11)
C9 C8 H8A 109.5
C7 C8 H8A 109.5
C9 C8 H8B 109.5
C7 C8 H8B 109.5
H8A C8 H8B 108.1
N3 C9 C8 111.80(11)
N3 C9 H9A 109.3
C8 C9 H9A 109.3
N3 C9 H9B 109.3
C8 C9 H9B 109.3
H9A C9 H9B 107.9
N3 C10 C11 111.92(11)
N3 C10 H10A 109.2
C11 C10 H10A 109.2
N3 C10 H10B 109.2
C11 C10 H10B 109.2
H10A C10 H10B 107.9
C10 C11 C7 111.04(11)
C10 C11 H11A 109.4
C7 C11 H11A 109.4
C10 C11 H11B 109.4
C7 C11 H11B 109.4
H11A C11 H11B 108.0
O1 C12 N3 123.32(13)
O1 C12 C13 117.83(12)
N3 C12 C13 118.80(12)
C14 C13 C18 119.60(13)
C14 C13 C12 121.05(13)
C18 C13 C12 118.95(13)
C15 C14 C13 120.79(14)
C15 C14 H14 119.6
C13 C14 H14 119.6
C14 C15 C16 118.75(14)
C14 C15 H15 120.6
C16 C15 H15 120.6
C17 C16 C15 121.08(14)
C17 C16 C19 119.58(14)
C15 C16 C19 119.30(15)
C18 C17 C16 119.61(14)
C18 C17 H17 120.2
C16 C17 H17 120.2
C17 C18 C13 120.14(14)
C17 C18 H18 119.9
C13 C18 H18 119.9
N4 C19 C16 177.66(17)

loop_
_geom_bond_atom_site_label_1
_geom_bond_atom_site_label_2
_geom_bond_distance
S1 N1 1.6576(14)
S1 C3 1.7173(14)
S2 C5 1.7027(16)
S2 C6 1.7388(14)
Cl1 C1 1.7219(16)
Cl2 C2 1.7115(15)
O1 C12 1.2361(17)
N1 C1 1.3045(19)
N2 C6 1.2980(18)
N2 C4 1.3877(18)
N3 C12 1.3458(18)
N3 C10 1.4651(17)
N3 C9 1.4696(17)
N4 C19 1.141(2)
C1 C2 1.421(2)
C2 C3 1.374(2)
C3 C4 1.449(2)
C4 C5 1.365(2)
C5 H5 0.9500
C6 C7 1.4975(19)
C7 C11 1.5269(18)
C7 C8 1.5326(18)
C7 H7 1.0000
C8 C9 1.520(2)
C8 H8A 0.9900
C8 H8B 0.9900
C9 H9A 0.9900
C9 H9B 0.9900
C10 C11 1.516(2)
C10 H10A 0.9900
C10 H10B 0.9900
C11 H11A 0.9900
C11 H11B 0.9900
C12 C13 1.504(2)
C13 C14 1.392(2)
C13 C18 1.394(2)
C14 C15 1.387(2)
C14 H14 0.9500
C15 C16 1.390(2)
C15 H15 0.9500
C16 C17 1.390(2)
C16 C19 1.447(2)
C17 C18 1.382(2)
C17 H17 0.9500
C18 H18 0.9500

loop_
_geom_torsion_atom_site_label_1
_geom_torsion_atom_site_label_2
_geom_torsion_atom_site_label_3
_geom_torsion_atom_site_label_4
_geom_torsion
C3 S1 N1 C1 -0.47(11)
S1 N1 C1 C2 0.70(16)
S1 N1 C1 Cl1 -178.34(8)
N1 C1 C2 C3 -0.62(18)
Cl1 C1 C2 C3 178.40(10)
N1 C1 C2 Cl2 -179.50(11)
Cl1 C1 C2 Cl2 -0.48(17)
C1 C2 C3 C4 -178.78(14)
Cl2 C2 C3 C4 0.1(2)
C1 C2 C3 S1 0.21(13)
Cl2 C2 C3 S1 179.06(8)
N1 S1 C3 C2 0.14(10)
N1 S1 C3 C4 179.30(11)
C6 N2 C4 C5 -0.54(16)
C6 N2 C4 C3 179.86(11)
C2 C3 C4 C5 1.0(2)
S1 C3 C4 C5 -177.92(12)
C2 C3 C4 N2 -179.49(13)
S1 C3 C4 N2 1.61(16)
N2 C4 C5 S2 0.34(15)
C3 C4 C5 S2 179.87(11)
C6 S2 C5 C4 -0.05(11)
C4 N2 C6 C7 -177.98(11)
C4 N2 C6 S2 0.49(14)
C5 S2 C6 N2 -0.27(11)
C5 S2 C6 C7 178.27(11)
N2 C6 C7 C11 -22.35(18)
S2 C6 C7 C11 159.29(10)
N2 C6 C7 C8 98.84(15)
S2 C6 C7 C8 -79.53(13)
C6 C7 C8 C9 179.64(11)
C11 C7 C8 C9 -57.73(15)
C12 N3 C9 C8 131.56(14)
C10 N3 C9 C8 -51.37(16)
C7 C8 C9 N3 54.41(15)
C12 N3 C10 C11 -131.59(14)
C9 N3 C10 C11 51.16(16)
N3 C10 C11 C7 -54.25(16)
C6 C7 C11 C10 -179.42(11)
C8 C7 C11 C10 57.68(15)
C10 N3 C12 O1 7.7(2)
C9 N3 C12 O1 -175.38(14)
C10 N3 C12 C13 -169.81(12)
C9 N3 C12 C13 7.1(2)
O1 C12 C13 C14 -117.07(16)
N3 C12 C13 C14 60.55(19)
O1 C12 C13 C18 55.7(2)
N3 C12 C13 C18 -126.70(15)
C18 C13 C14 C15 -0.1(2)
C12 C13 C14 C15 172.59(13)
C13 C14 C15 C16 0.6(2)
C14 C15 C16 C17 0.2(2)
C14 C15 C16 C19 -177.77(13)
C15 C16 C17 C18 -1.5(2)
C19 C16 C17 C18 176.44(14)
C16 C17 C18 C13 2.0(2)
C14 C13 C18 C17 -1.2(2)
C12 C13 C18 C17 -174.08(13)
C17 C16 C19 N4 -75(5)
C15 C16 C19 N4 103(5)
